data_4067102
loop_
_publ_author_name
'Michel, Reent'
'Herbst-Irmer, Regine'
'Stalke, Dietmar'

_publ_contact_author 'Prof. Dr. D. Stalke'
_publ_section_title
;
 Unprecedented CpLi Ammoniacates
;
_journal_issue 23
_journal_name_full Organometallics
_journal_page_first 6169
_journal_paper_doi 10.1021/om100831v
_journal_volume 29
_journal_year 2010
_chemical_formula_sum 'C5 H20 Li N5'
_chemical_formula_weight 157.20
_chemical_name_systematic
; 
 ? 
;
_space_group_IT_number 33
_symmetry_cell_setting orthorhombic
_symmetry_space_group_name_Hall 'P 2c -2n'
_symmetry_space_group_name_H-M 'P n a 21'
_atom_sites_solution_hydrogens geom
_atom_sites_solution_primary direct
_atom_sites_solution_secondary difmap
_audit_creation_method SHELXL-97
_cell_angle_alpha 90.00
_cell_angle_beta 90.00
_cell_angle_gamma 90.00
_cell_formula_units_Z 8
_cell_length_a 24.603(4)
_cell_length_b 6.886(2)
_cell_length_c 12.638(2)
_cell_measurement_reflns_used 9920
_cell_measurement_temperature 100(2)
_cell_measurement_theta_max 31.925
_cell_measurement_theta_min 3.072
_cell_volume 2141.1(8)
_computing_cell_refinement 'SAINT V7.46A'
_computing_data_collection 'APEX2 v2009.3-0'
_computing_data_reduction 'SAINT V7.46A'
_computing_structure_refinement 'SHELXL-97 (Sheldrick, 2008)'
_computing_structure_solution 'SHELXS-97 (Sheldrick, 2008)'
_diffrn_ambient_temperature 100(2)
_diffrn_measured_fraction_theta_full 0.997
_diffrn_measured_fraction_theta_max 0.997
_diffrn_measurement_device_type 'Bruker Smart Apex II with D8-Goniometer'
_diffrn_measurement_method 'omega scans'
_diffrn_radiation_monochromator 'INCOATEC Quazar mirror optics'
_diffrn_radiation_source 'INCOATEC Mo Microsource'
_diffrn_radiation_type MoK\a
_diffrn_radiation_wavelength 0.71073
_diffrn_reflns_av_R_equivalents 0.0542
_diffrn_reflns_av_sigmaI/netI 0.0245
_diffrn_reflns_limit_h_max 35
_diffrn_reflns_limit_h_min -35
_diffrn_reflns_limit_k_max 9
_diffrn_reflns_limit_k_min -9
_diffrn_reflns_limit_l_max 18
_diffrn_reflns_limit_l_min -18
_diffrn_reflns_number 41275
_diffrn_reflns_theta_full 30.51
_diffrn_reflns_theta_max 30.51
_diffrn_reflns_theta_min 1.66
_exptl_absorpt_coefficient_mu 0.064
_exptl_absorpt_correction_T_max 0.7464
_exptl_absorpt_correction_T_min 0.6585
_exptl_absorpt_correction_type multi-scan
_exptl_absorpt_process_details 'Sadabs, Sheldrick 2008'
_exptl_crystal_colour colourless
_exptl_crystal_density_diffrn 0.975
_exptl_crystal_density_method 'not measured'
_exptl_crystal_description block
_exptl_crystal_F_000 704
_exptl_crystal_size_max 0.8
_exptl_crystal_size_mid 0.8
_exptl_crystal_size_min 0.8
_refine_diff_density_max 0.376
_refine_diff_density_min -0.290
_refine_diff_density_rms 0.073
_refine_ls_abs_structure_details 'Flack H D (1983), Acta Cryst. A39, 876-881'
_refine_ls_abs_structure_Flack 0(10)
_refine_ls_extinction_method none
_refine_ls_goodness_of_fit_ref 1.079
_refine_ls_hydrogen_treatment mixed
_refine_ls_matrix_type full
_refine_ls_number_parameters 319
_refine_ls_number_reflns 3398
_refine_ls_number_restraints 1147
_refine_ls_restrained_S_all 0.957
_refine_ls_R_factor_all 0.0640
_refine_ls_R_factor_gt 0.0599
_refine_ls_shift/su_max 0.000
_refine_ls_shift/su_mean 0.000
_refine_ls_structure_factor_coef Fsqd
_refine_ls_weighting_details 'calc w=1/[\s^2^(Fo^2^)+(0.1151P)^2^+1.1708P] where P=(Fo^2^+2Fc^2^)/3'
_refine_ls_weighting_scheme calc
_refine_ls_wR_factor_gt 0.1976
_refine_ls_wR_factor_ref 0.2015
_reflns_number_gt 3147
_reflns_number_total 3398
_reflns_threshold_expression >2sigma(I)
_cod_data_source_file om100831v_si_004.cif
_cod_data_source_block pna21
_cod_original_sg_symbol_H-M Pna2(1)
_cod_database_code 4067102

loop_
_symmetry_equiv_pos_as_xyz
'x, y, z'
'-x, -y, z+1/2'
'x+1/2, -y+1/2, z'
'-x+1/2, y+1/2, z+1/2'

loop_
_atom_site_label
_atom_site_type_symbol
_atom_site_fract_x
_atom_site_fract_y
_atom_site_fract_z
_atom_site_U_iso_or_equiv
_atom_site_adp_type
_atom_site_occupancy
_atom_site_symmetry_multiplicity
_atom_site_calc_flag
_atom_site_refinement_flags
Li1 Li 0.04440(15) 0.7425(6) 0.4392(3) 0.0221(7) Uani 1 1 d D
N1 N 0.00492(7) 0.5189(3) 0.36170(19) 0.0227(4) Uani 1 1 d D
H1C H 0.0279(7) 0.450(3) 0.3267(19) 0.051(11) Uiso 1 1 d D
H1B H -0.0196(8) 0.564(3) 0.3204(18) 0.052(12) Uiso 1 1 d D
H1A H -0.0105(10) 0.445(3) 0.4086(14) 0.057(12) Uiso 1 1 d D
N2 N 0.00060(7) 0.9933(3) 0.40792(19) 0.0236(4) Uani 1 1 d D
H2C H -0.0278(6) 0.966(2) 0.3723(17) 0.024(7) Uiso 1 1 d D
H2B H 0.0210(7) 1.070(2) 0.3703(17) 0.028(8) Uiso 1 1 d D
H2A H -0.0076(10) 1.052(3) 0.4655(13) 0.071(15) Uiso 1 1 d D
N3 N 0.05059(8) 0.6866(3) 0.59872(17) 0.0234(4) Uani 1 1 d D
H3C H 0.0677(10) 0.782(3) 0.6290(13) 0.031(9) Uiso 1 1 d D
H3B H 0.0188(6) 0.677(4) 0.6271(13) 0.032(9) Uiso 1 1 d D
H3A H 0.0685(10) 0.581(3) 0.6105(14) 0.055(12) Uiso 1 1 d D
N4 N 0.12126(8) 0.7659(3) 0.37405(18) 0.0242(4) Uani 1 1 d D
H4C H 0.1278(7) 0.663(3) 0.3358(18) 0.031(9) Uiso 1 1 d D
H4B H 0.1239(7) 0.866(3) 0.3342(18) 0.035(9) Uiso 1 1 d D
H4A H 0.1448(6) 0.770(4) 0.4239(13) 0.027(8) Uiso 1 1 d D
C6 C 0.08252(9) 0.1821(3) 0.68678(19) 0.0219(4) Uani 1 1 d .
H6 H 0.0507 0.1102 0.7039 0.026 Uiso 1 1 calc R
C7 C 0.10288(9) 0.2138(3) 0.58403(18) 0.0219(4) Uani 1 1 d .
H7 H 0.0874 0.1669 0.5201 0.026 Uiso 1 1 calc R
C8 C 0.15021(9) 0.3276(3) 0.59311(18) 0.0215(4) Uani 1 1 d .
H8 H 0.1723 0.3715 0.5362 0.026 Uiso 1 1 calc R
C9 C 0.15911(9) 0.3648(4) 0.70130(18) 0.0220(4) Uani 1 1 d .
H9 H 0.1883 0.4381 0.7301 0.026 Uiso 1 1 calc R
C10 C 0.11709(9) 0.2744(3) 0.75985(18) 0.0218(4) Uani 1 1 d .
H10 H 0.1130 0.2758 0.8346 0.026 Uiso 1 1 calc R
Li2 Li 0.20499(15) 0.8159(6) -0.0554(3) 0.0223(7) Uani 1 1 d D
N5 N 0.19588(9) 0.8431(3) 0.10732(17) 0.0253(4) Uani 1 1 d D
H5C H 0.1781(10) 0.947(3) 0.1208(14) 0.037(10) Uiso 1 1 d D
H5B H 0.2279(6) 0.853(4) 0.1356(13) 0.028(9) Uiso 1 1 d D
H5A H 0.1796(10) 0.743(3) 0.1320(14) 0.050(12) Uiso 1 1 d D
N6 N 0.22896(8) 1.0916(3) -0.09910(18) 0.0265(4) Uani 1 1 d D
H6C H 0.2112(10) 1.127(3) -0.1553(16) 0.040(10) Uiso 1 1 d D
H6B H 0.2630(6) 1.096(3) -0.112(2) 0.071(15) Uiso 1 1 d D
H6A H 0.2208(12) 1.172(2) -0.0491(16) 0.059(13) Uiso 1 1 d D
N7 N 0.13093(7) 0.7713(3) -0.12957(18) 0.0239(4) Uani 1 1 d D
H7C H 0.1314(7) 0.670(3) -0.1680(18) 0.031(9) Uiso 1 1 d D
H7B H 0.1236(8) 0.871(3) -0.1688(18) 0.038(10) Uiso 1 1 d D
H7A H 0.1057(6) 0.762(4) -0.0822(13) 0.029(8) Uiso 1 1 d D
N8 N 0.26013(7) 0.6056(3) -0.09952(16) 0.0225(4) Uani 1 1 d D
H8C H 0.2822(8) 0.648(3) -0.1469(19) 0.036(9) Uiso 1 1 d D
H8B H 0.2433(7) 0.504(2) -0.124(2) 0.042(10) Uiso 1 1 d D
H8A H 0.2791(10) 0.566(4) -0.0454(14) 0.085(17) Uiso 1 1 d D
C1 C 0.16207(9) 0.3598(3) 0.20701(19) 0.0227(4) Uani 1 1 d .
H1 H 0.1919 0.4268 0.2377 0.027 Uiso 1 1 calc R
C2 C 0.15029(9) 0.3490(3) 0.09789(18) 0.0220(4) Uani 1 1 d .
H2 H 0.1707 0.4071 0.0424 0.026 Uiso 1 1 calc R
C3 C 0.10282(9) 0.2364(3) 0.08608(18) 0.0222(4) Uani 1 1 d .
H3 H 0.0855 0.2051 0.0211 0.027 Uiso 1 1 calc R
C4 C 0.08572(9) 0.1784(3) 0.18778(19) 0.0212(4) Uani 1 1 d .
H4 H 0.0548 0.1009 0.2031 0.025 Uiso 1 1 calc R
C5 C 0.12218(9) 0.2548(3) 0.26282(19) 0.0224(4) Uani 1 1 d .
H5 H 0.1202 0.2384 0.3374 0.027 Uiso 1 1 calc R
N9 N 0.05014(9) 0.7027(3) 0.08151(18) 0.0259(4) Uani 1 1 d D
H9C H 0.0653(10) 0.797(3) 0.117(2) 0.035(9) Uiso 1 1 d D
H9B H 0.0176(6) 0.691(4) 0.107(3) 0.033(9) Uiso 1 1 d D
H9A H 0.0683(9) 0.599(3) 0.094(2) 0.028(8) Uiso 1 1 d D
N10 N 0.30500(9) 0.3360(4) 0.09494(18) 0.0290(5) Uani 1 1 d D
H10C H 0.3226(9) 0.437(3) 0.116(2) 0.025(8) Uiso 1 1 d D
H10B H 0.2734(7) 0.333(4) 0.124(3) 0.033(9) Uiso 1 1 d D
H10A H 0.3224(11) 0.233(3) 0.115(3) 0.058(13) Uiso 1 1 d D

loop_
_atom_site_aniso_label
_atom_site_aniso_U_11
_atom_site_aniso_U_22
_atom_site_aniso_U_33
_atom_site_aniso_U_23
_atom_site_aniso_U_13
_atom_site_aniso_U_12
Li1 0.0237(17) 0.0237(19) 0.0188(17) 0.0003(15) -0.0008(14) 0.0004(14)
N1 0.0240(8) 0.0192(8) 0.0249(9) -0.0009(8) -0.0024(8) -0.0018(7)
N2 0.0269(9) 0.0216(9) 0.0221(9) -0.0012(7) -0.0003(7) 0.0040(7)
N3 0.0251(9) 0.0233(9) 0.0218(10) 0.0015(7) 0.0002(7) 0.0027(7)
N4 0.0232(8) 0.0233(9) 0.0263(10) -0.0014(8) 0.0027(8) -0.0007(7)
C6 0.0223(9) 0.0226(10) 0.0209(10) 0.0023(8) 0.0020(8) 0.0018(8)
C7 0.0244(9) 0.0239(10) 0.0173(9) -0.0040(9) 0.0003(7) 0.0004(8)
C8 0.0228(9) 0.0232(10) 0.0185(10) -0.0005(8) 0.0040(7) 0.0016(8)
C9 0.0208(9) 0.0230(10) 0.0222(10) -0.0012(8) -0.0012(8) 0.0028(8)
C10 0.0249(9) 0.0237(10) 0.0168(9) 0.0027(8) 0.0000(8) 0.0042(8)
Li2 0.0247(17) 0.0188(17) 0.0235(18) 0.0023(15) -0.0002(15) -0.0018(14)
N5 0.0269(10) 0.0260(10) 0.0230(10) -0.0002(8) 0.0012(8) 0.0005(8)
N6 0.0289(9) 0.0195(9) 0.0313(10) 0.0016(8) -0.0034(9) -0.0017(7)
N7 0.0199(8) 0.0258(9) 0.0259(10) -0.0031(8) 0.0001(8) 0.0020(7)
N8 0.0220(8) 0.0214(9) 0.0242(9) 0.0032(8) 0.0001(8) 0.0013(7)
C1 0.0212(9) 0.0215(10) 0.0253(11) -0.0020(8) 0.0001(8) 0.0004(8)
C2 0.0244(10) 0.0197(10) 0.0220(11) 0.0017(8) 0.0032(8) 0.0011(8)
C3 0.0271(10) 0.0220(10) 0.0174(9) -0.0011(8) 0.0008(8) 0.0002(8)
C4 0.0209(9) 0.0199(10) 0.0228(10) 0.0010(8) 0.0029(8) 0.0006(8)
C5 0.0259(9) 0.0242(10) 0.0172(9) 0.0014(9) 0.0018(8) 0.0040(8)
N9 0.0274(9) 0.0253(10) 0.0251(11) 0.0019(8) 0.0012(8) 0.0033(8)
N10 0.0289(10) 0.0318(11) 0.0264(11) 0.0049(9) -0.0008(8) -0.0005(8)

loop_
_atom_type_symbol
_atom_type_description
_atom_type_scat_dispersion_real
_atom_type_scat_dispersion_imag
_atom_type_scat_source
C C 0.0033 0.0000 'International Tables Vol C Tables 4.2.6.8 and 6.1.1.4'
H H 0.0000 0.0000 'International Tables Vol C Tables 4.2.6.8 and 6.1.1.4'
Li Li -0.0003 0.0000 'International Tables Vol C Tables 4.2.6.8 and 6.1.1.4'
N N 0.0061 0.0000 'International Tables Vol C Tables 4.2.6.8 and 6.1.1.4'

loop_
_geom_angle_atom_site_label_1
_geom_angle_atom_site_label_2
_geom_angle_atom_site_label_3
_geom_angle
N3 Li1 N1 111.1(2)
N3 Li1 N4 109.67(19)
N1 Li1 N4 107.4(2)
N3 Li1 N2 112.4(2)
N1 Li1 N2 106.61(19)
N4 Li1 N2 109.5(2)
C10 C6 C7 108.6(2)
C8 C7 C6 107.78(19)
C7 C8 C9 107.99(19)
C8 C9 C10 108.3(2)
C6 C10 C9 107.3(2)
N8 Li2 N6 112.70(19)
N8 Li2 N7 110.6(2)
N6 Li2 N7 105.46(19)
N8 Li2 N5 113.7(2)
N6 Li2 N5 102.3(2)
N7 Li2 N5 111.5(2)
C5 C1 C2 108.6(2)
C3 C2 C1 107.62(19)
C2 C3 C4 107.8(2)
C5 C4 C3 108.6(2)
C4 C5 C1 107.4(2)

loop_
_geom_bond_atom_site_label_1
_geom_bond_atom_site_label_2
_geom_bond_distance
Li1 N3 2.058(4)
Li1 N1 2.067(4)
Li1 N4 2.069(4)
Li1 N2 2.074(4)
C6 C10 1.407(3)
C6 C7 1.409(3)
C7 C8 1.408(3)
C8 C9 1.408(3)
C9 C10 1.415(3)
Li2 N8 2.061(4)
Li2 N6 2.064(4)
Li2 N7 2.072(4)
Li2 N5 2.077(5)
C1 C5 1.409(3)
C1 C2 1.411(3)
C2 C3 1.410(3)
C3 C4 1.410(3)
C4 C5 1.407(3)

loop_
_geom_hbond_atom_site_label_D
_geom_hbond_atom_site_label_H
_geom_hbond_atom_site_label_A
_geom_hbond_distance_DH
_geom_hbond_distance_HA
_geom_hbond_distance_DA
_geom_hbond_angle_DHA
_geom_hbond_site_symmetry_A
N1 H1A N9 0.870(13) 2.599(15) 3.447(3) 164.9(17) 2_565
N2 H2A N9 0.857(13) 2.469(13) 3.279(3) 158.1(17) 2_575
N4 H4A N10 0.857(12) 2.530(14) 3.364(3) 164.5(19) 4
N7 H7A N9 0.865(13) 2.513(14) 3.360(3) 166.4(18) .
N8 H8A N10 0.871(13) 2.464(18) 3.272(3) 155(3) .
